data_7206126
loop_
_publ_author_name
'Grobelny, Pawel'
'Mukherjee, Arijit'
'Desiraju, Gautam R.'

_publ_section_title
;
 Drug-drug co-crystals: Temperature-dependent proton mobility in the
 molecular complex of isoniazid with 4-aminosalicylic acid
;
_journal_issue 13
_journal_name_full CrystEngComm
_journal_page_first 4358
_journal_paper_doi 10.1039/c0ce00842g
_journal_volume 13
_journal_year 2011
_chemical_compound_source 'see text'
_chemical_formula_moiety 'C13 H14 N4 O4, C7 H7 N O3, C6 H7 N3 O'
_chemical_formula_sum 'C26 H28 N8 O8'
_chemical_formula_weight 580.56
_chemical_name_common 'Isoniazid:4-aminosalicylic acid co-crystal'
_chemical_name_systematic ?
_space_group_IT_number 33
_symmetry_cell_setting orthorhombic
_symmetry_Int_Tables_number 33
_symmetry_space_group_name_Hall 'P 2c -2n'
_symmetry_space_group_name_H-M 'P n a 21'
_atom_sites_solution_hydrogens geom
_atom_sites_solution_primary direct
_atom_sites_solution_secondary difmap
_cell_angle_alpha 90
_cell_angle_beta 90
_cell_angle_gamma 90
_cell_formula_units_Z 4
_cell_length_a 21.845(2)
_cell_length_b 16.5081(13)
_cell_length_c 7.2355(6)
_cell_measurement_reflns_used 6846
_cell_measurement_temperature 120(2)
_cell_measurement_theta_max 27.5
_cell_measurement_theta_min 1.9
_cell_volume 2609.3(4)
_computing_publication_material 'PLATON (Spek, 2003)'
_diffrn_ambient_temperature 120(2)
_diffrn_detector CCD
_diffrn_detector_area_resol_mean 13.6612
_diffrn_measured_fraction_theta_full 0.998
_diffrn_measured_fraction_theta_max 0.998
_diffrn_measurement_details
;
scan:
Number of images: 180
Slice: -60.0000 - 120.0000
Image width: 1.0000
Exp time: 16.0000
Rotation axis: Omega
Omega: 0.0000
Chi: 54.0000
Phi: 0.0000
XTD: 49.4160
2theta: 29.5413
scan:
Number of images: 180
Slice: -60.0000 - 120.0000
Image width: 1.0000
Exp time: 16.0000
Rotation axis: Omega
Omega: 0.0000
Chi: 54.0000
Phi: 120.0000
XTD: 49.4160
2theta: 29.5413
scan:
Number of images: 180
Slice: -60.0000 - 120.0000
Image width: 1.0000
Exp time: 16.0000
Rotation axis: Omega
Omega: 0.0000
Chi: 54.0000
Phi: 240.0000
XTD: 49.4160
2theta: 29.5413

;
_diffrn_measurement_device
;
XtaLABmini: Fixed Chi 2 circle
;
_diffrn_measurement_device_type
;
Rigaku Mercury375R (2x2 bin mode)
;
_diffrn_measurement_method 'profile data from \w-scans'
_diffrn_measurement_specimen_support Fiber
_diffrn_orient_matrix_type d*Trek
_diffrn_orient_matrix_UB_11 0.014934
_diffrn_orient_matrix_UB_12 -0.136368
_diffrn_orient_matrix_UB_13 0.016793
_diffrn_orient_matrix_UB_21 0.060156
_diffrn_orient_matrix_UB_22 0.006836
_diffrn_orient_matrix_UB_23 0.002017
_diffrn_orient_matrix_UB_31 -0.002131
_diffrn_orient_matrix_UB_32 0.005359
_diffrn_orient_matrix_UB_33 0.045412
_diffrn_radiation_monochromator 'Graphite Monochromator'
_diffrn_radiation_probe x-ray
_diffrn_radiation_type MoK\a
_diffrn_radiation_wavelength 0.71075
_diffrn_reflns_av_R_equivalents 0.0459
_diffrn_reflns_av_sigmaI/netI 0.0231
_diffrn_reflns_limit_h_max 28
_diffrn_reflns_limit_h_min -28
_diffrn_reflns_limit_k_max 21
_diffrn_reflns_limit_k_min -21
_diffrn_reflns_limit_l_max 9
_diffrn_reflns_limit_l_min -9
_diffrn_reflns_number 26990
_diffrn_reflns_theta_full 27.47
_diffrn_reflns_theta_max 27.47
_diffrn_reflns_theta_min 1.55
_diffrn_source 'Sealed Tube'
_diffrn_source_current 12.0
_diffrn_source_power 0.6
_diffrn_source_voltage 50.0
_exptl_absorpt_coefficient_mu 0.112
_exptl_absorpt_correction_T_max 1.000
_exptl_absorpt_correction_T_min 0.825
_exptl_absorpt_correction_type multi-scan
_exptl_absorpt_process_details 'Jacobson, R. (1998) Private communication'
_exptl_crystal_colour Yellow
_exptl_crystal_density_diffrn 1.478
_exptl_crystal_density_method 'Not Measured'
_exptl_crystal_description Block
_exptl_crystal_F_000 1216
_exptl_crystal_size_max 0.40
_exptl_crystal_size_mid 0.30
_exptl_crystal_size_min 0.15
_refine_diff_density_max 0.227
_refine_diff_density_min -0.181
_refine_diff_density_rms 0.039
_refine_ls_extinction_method none
_refine_ls_goodness_of_fit_ref 1.086
_refine_ls_hydrogen_treatment mixed
_refine_ls_matrix_type full
_refine_ls_number_parameters 492
_refine_ls_number_reflns 3233
_refine_ls_number_restraints 1
_refine_ls_restrained_S_all 1.086
_refine_ls_R_factor_all 0.0378
_refine_ls_R_factor_gt 0.0359
_refine_ls_shift/su_max 0.001
_refine_ls_shift/su_mean 0.000
_refine_ls_structure_factor_coef Fsqd
_refine_ls_weighting_details 'calc w=1/[\s^2^(Fo^2^)+(0.0525P)^2^+0.5191P] where P=(Fo^2^+2Fc^2^)/3'
_refine_ls_weighting_scheme calc
_refine_ls_wR_factor_gt 0.0926
_refine_ls_wR_factor_ref 0.0948
_reflns_number_gt 3098
_reflns_number_total 3233
_reflns_threshold_expression >2\s(I)
_cod_data_source_file c0ce00842g.txt
_cod_data_source_block datam2
_cod_depositor_comments
;
The following automatic conversions were performed:

'_symmetry_cell_setting' value 'Orthorhombic' changed to
'orthorhombic' according to
/home/saulius/struct/CIF-dictionaries/cif_core.dic dictionary named
'cif_core.dic' version 2.4.1 from
2010-06-29.

'_exptl_absorpt_correction_type' value 'Multi-scan'
changed to 'multi-scan' according to
/home/saulius/struct/CIF-dictionaries/cif_core.dic dictionary named
'cif_core.dic' version 2.4.1 from 2010-06-29.

Automatic conversion script
Id: cif_fix_values 1715 2011-07-08 13:25:40Z adriana 
;
_cod_database_code 7206126

loop_
_symmetry_equiv_pos_site_id
_symmetry_equiv_pos_as_xyz
1 x,y,z
2 -x,-y,1/2+z
3 1/2-x,1/2+y,1/2+z
4 1/2+x,1/2-y,z

loop_
_atom_site_aniso_label
_atom_site_aniso_U_11
_atom_site_aniso_U_22
_atom_site_aniso_U_33
_atom_site_aniso_U_23
_atom_site_aniso_U_13
_atom_site_aniso_U_12
O2 0.0207(7) 0.0267(8) 0.0515(11) 0.0018(8) -0.0015(8) -0.0056(6)
O6 0.0258(8) 0.0239(7) 0.0458(10) -0.0004(7) -0.0034(8) 0.0052(6)
O7 0.0238(8) 0.0206(7) 0.0500(10) 0.0019(8) -0.0057(8) -0.0017(5)
O8 0.0169(7) 0.0337(9) 0.0420(10) 0.0034(8) -0.0010(7) 0.0030(6)
N4 0.0242(9) 0.0214(8) 0.0296(10) 0.0009(8) -0.0031(8) -0.0028(7)
N5 0.0221(9) 0.0171(8) 0.0382(11) -0.0005(9) -0.0035(9) -0.0029(7)
N6 0.0325(10) 0.0184(8) 0.0453(13) -0.0003(10) -0.0013(10) -0.0027(7)
N8 0.0290(10) 0.0242(9) 0.0389(11) -0.0011(9) -0.0027(10) -0.0067(8)
C7 0.0189(10) 0.0251(10) 0.0295(11) 0.0012(9) 0.0007(9) -0.0029(8)
C8 0.0200(10) 0.0242(11) 0.0239(12) -0.0002(9) -0.0001(8) 0.0001(8)
C9 0.0205(9) 0.0204(9) 0.0221(10) -0.0006(9) -0.0035(8) -0.0026(7)
C10 0.0170(9) 0.0264(10) 0.0249(11) -0.0003(9) -0.0019(9) -0.0026(8)
C11 0.0216(10) 0.0258(10) 0.0280(11) -0.0016(9) -0.0032(9) 0.0006(8)
C12 0.0222(10) 0.0227(9) 0.0254(10) 0.0005(9) -0.0022(9) -0.0025(8)
C20 0.0189(9) 0.0233(9) 0.0234(10) -0.0016(9) 0.0015(8) -0.0007(7)
C21 0.0185(9) 0.0293(10) 0.0235(11) 0.0012(9) 0.0011(8) 0.0021(8)
C22 0.0182(9) 0.0316(11) 0.0266(11) 0.0000(9) -0.0003(9) -0.0055(8)
C23 0.0248(10) 0.0255(10) 0.0223(10) -0.0003(9) 0.0015(9) -0.0054(8)
C24 0.0203(10) 0.0225(10) 0.0269(12) -0.0010(9) 0.0003(9) -0.0010(8)
C25 0.0192(10) 0.0230(10) 0.0260(12) -0.0016(9) -0.0012(9) -0.0001(7)
C26 0.0231(10) 0.0227(10) 0.0292(12) -0.0030(9) 0.0007(9) 0.0022(8)
O3 0.0226(7) 0.0240(7) 0.0529(12) -0.0046(8) -0.0016(8) -0.0031(6)
O4 0.0204(7) 0.0235(7) 0.0519(11) -0.0002(8) -0.0020(8) 0.0007(6)
O5 0.0193(7) 0.0254(8) 0.0417(10) -0.0010(7) -0.0053(7) -0.0040(6)
N7 0.0253(10) 0.0238(9) 0.0449(13) 0.0007(10) -0.0043(10) 0.0008(8)
C13 0.0200(9) 0.0230(10) 0.0238(10) -0.0014(9) 0.0011(9) -0.0019(8)
C14 0.0185(9) 0.0271(10) 0.0238(10) -0.0007(9) 0.0013(8) -0.0043(8)
C15 0.0162(9) 0.0266(11) 0.0245(11) 0.0010(9) -0.0001(8) -0.0016(8)
C16 0.0225(10) 0.0242(10) 0.0221(10) -0.0003(9) 0.0024(9) 0.0006(8)
C17 0.0217(10) 0.0252(11) 0.0256(11) -0.0032(9) 0.0002(9) -0.0050(8)
C18 0.0181(9) 0.0270(10) 0.0227(11) -0.0018(9) 0.0003(9) -0.0017(8)
C19 0.0205(9) 0.0257(10) 0.0294(11) -0.0013(10) -0.0004(9) -0.0014(8)
O1 0.0204(7) 0.0296(8) 0.0477(11) 0.0040(8) 0.0048(8) 0.0035(6)
N1 0.0223(8) 0.0248(8) 0.0295(10) 0.0016(9) 0.0008(8) -0.0009(7)
N2 0.0204(8) 0.0221(9) 0.0508(13) 0.0015(10) 0.0040(10) 0.0009(7)
N3 0.0277(9) 0.0232(9) 0.0595(16) 0.0027(11) 0.0025(12) -0.0012(7)
C1 0.0205(10) 0.0294(11) 0.0286(11) 0.0034(10) -0.0004(9) 0.0014(8)
C2 0.0194(9) 0.0272(11) 0.0243(11) 0.0007(9) -0.0001(8) -0.0002(8)
C3 0.0181(9) 0.0273(10) 0.0208(10) 0.0012(9) 0.0028(8) -0.0003(7)
C4 0.0173(9) 0.0313(11) 0.0267(11) 0.0003(10) 0.0013(9) 0.0008(8)
C5 0.0208(10) 0.0278(11) 0.0307(12) -0.0021(10) -0.0004(9) -0.0017(8)
C6 0.0209(9) 0.0240(10) 0.0279(11) 0.0013(10) 0.0038(9) 0.0023(8)

loop_
_atom_site_label
_atom_site_type_symbol
_atom_site_thermal_displace_type
_atom_site_fract_x
_atom_site_fract_y
_atom_site_fract_z
_atom_site_occupancy
_atom_site_U_iso_or_equiv
_atom_site_calc_flag
_atom_site_refinement_flags
O2 O Uani 0.11417(7) 0.10512(9) 0.9152(3) 1.000 0.0330(5) . .
O6 O Uani 0.31646(7) 0.50617(9) 0.9879(3) 1.000 0.0318(5) . .
O7 O Uani 0.22096(7) 0.53679(9) 0.9013(3) 1.000 0.0315(5) . .
O8 O Uani 0.39842(7) 0.61668(11) 0.9903(3) 1.000 0.0309(5) . .
N4 N Uani 0.20078(8) 0.38487(10) 0.9103(3) 1.000 0.0251(5) . .
N5 N Uani 0.21605(9) 0.08066(11) 0.9298(3) 1.000 0.0258(5) . .
N6 N Uani 0.21048(10) -0.00552(11) 0.9276(4) 1.000 0.0321(6) . .
N8 N Uani 0.33276(10) 0.89177(11) 0.9190(3) 1.000 0.0307(6) . .
C7 C Uani 0.24353(9) 0.33374(13) 0.8451(3) 1.000 0.0245(6) . .
C8 C Uani 0.23527(10) 0.24993(13) 0.8472(3) 1.000 0.0227(6) . .
C9 C Uani 0.18118(9) 0.21900(11) 0.9174(3) 1.000 0.0210(5) . .
C10 C Uani 0.13676(9) 0.27198(14) 0.9813(3) 1.000 0.0228(6) . .
C11 C Uani 0.14802(9) 0.35491(14) 0.9762(3) 1.000 0.0251(6) . .
C12 C Uani 0.16710(9) 0.12930(12) 0.9217(3) 1.000 0.0234(6) . .
C20 C Uani 0.29262(9) 0.64352(12) 0.9187(3) 1.000 0.0219(5) . .
C21 C Uani 0.35268(9) 0.67029(13) 0.9539(3) 1.000 0.0238(6) . .
C22 C Uani 0.36585(10) 0.75279(14) 0.9543(3) 1.000 0.0255(6) . .
C23 C Uani 0.32041(10) 0.81029(12) 0.9166(3) 1.000 0.0242(6) . .
C24 C Uani 0.26122(10) 0.78284(13) 0.8711(3) 1.000 0.0232(6) . .
C25 C Uani 0.24827(10) 0.70135(13) 0.8722(3) 1.000 0.0227(6) . .
C26 C Uani 0.27699(10) 0.55677(13) 0.9370(3) 1.000 0.0250(6) . .
O3 O Uani 0.42421(7) 0.00177(9) 0.1148(3) 1.000 0.0332(5) . .
O4 O Uani 0.52183(7) 0.03584(9) 0.1699(3) 1.000 0.0319(5) . .
O5 O Uani 0.34725(7) 0.11608(10) 0.0360(3) 1.000 0.0288(5) . .
N7 N Uani 0.40920(10) 0.38898(12) 0.1452(4) 1.000 0.0313(6) . .
C13 C Uani 0.44956(9) 0.14060(12) 0.1485(3) 1.000 0.0223(6) . .
C14 C Uani 0.39154(9) 0.16880(13) 0.0922(3) 1.000 0.0231(6) . .
C15 C Uani 0.37834(9) 0.25084(13) 0.0920(3) 1.000 0.0224(6) . .
C16 C Uani 0.42238(9) 0.30765(12) 0.1452(3) 1.000 0.0229(6) . .
C17 C Uani 0.48037(10) 0.28011(13) 0.2055(3) 1.000 0.0242(6) . .
C18 C Uani 0.49290(9) 0.19822(13) 0.2053(3) 1.000 0.0226(6) . .
C19 C Uani 0.46415(9) 0.05383(13) 0.1437(3) 1.000 0.0252(6) . .
O1 O Uani 0.37592(7) 0.40050(10) 0.6703(3) 1.000 0.0326(5) . .
N1 N Uani 0.45631(8) 0.11739(11) 0.6588(3) 1.000 0.0255(5) . .
N2 N Uani 0.47762(8) 0.42133(11) 0.6517(3) 1.000 0.0311(6) . .
N3 N Uani 0.47324(9) 0.50699(12) 0.6517(4) 1.000 0.0368(7) . .
C1 C Uani 0.50045(10) 0.16651(14) 0.7193(3) 1.000 0.0262(6) . .
C2 C Uani 0.49491(9) 0.25011(13) 0.7239(3) 1.000 0.0236(6) . .
C3 C Uani 0.44013(9) 0.28407(12) 0.6621(3) 1.000 0.0221(6) . .
C4 C Uani 0.39376(10) 0.23308(14) 0.6004(3) 1.000 0.0251(6) . .
C5 C Uani 0.40341(10) 0.15034(14) 0.6002(4) 1.000 0.0264(6) . .
C6 C Uani 0.42818(9) 0.37355(13) 0.6609(3) 1.000 0.0243(6) . .
H5N H Uiso 0.2531(15) 0.0966(18) 0.947(5) 1.000 0.051(10) . .
H6A H Uiso 0.193(2) -0.024(3) 0.802(7) 1.000 0.080(13) . .
H6B H Uiso 0.1843(17) -0.024(2) 1.015(6) 1.000 0.050(10) . .
H7 H Uiso 0.2809(11) 0.3554(15) 0.801(4) 1.000 0.024(6) . .
H7O H Uiso 0.210(2) 0.470(3) 0.909(9) 1.000 0.112(17) . .
H8 H Uiso 0.2644(11) 0.2182(15) 0.798(4) 1.000 0.020(6) . .
H8A H Uiso 0.2986(13) 0.9269(17) 0.911(5) 1.000 0.034(7) . .
H8B H Uiso 0.3678(17) 0.910(2) 0.964(6) 1.000 0.062(11) . .
H8O H Uiso 0.3762(18) 0.573(2) 0.987(6) 1.000 0.068(12) . .
H10 H Uiso 0.0993(13) 0.2515(17) 1.037(5) 1.000 0.034(7) . .
H11 H Uiso 0.1175(12) 0.3956(15) 1.031(4) 1.000 0.024(6) . .
H22 H Uiso 0.4026(14) 0.7720(18) 0.982(5) 1.000 0.039(8) . .
H24 H Uiso 0.2280(14) 0.8196(18) 0.849(5) 1.000 0.044(9) . .
H25 H Uiso 0.2072(12) 0.6851(14) 0.844(4) 1.000 0.025(6) . .
H4O H Uiso 0.5340(17) -0.025(2) 0.159(7) 1.000 0.073(12) . .
H5O H Uiso 0.3613(13) 0.0682(18) 0.058(5) 1.000 0.039(8) . .
H7A H Uiso 0.4401(14) 0.4192(19) 0.154(6) 1.000 0.046(9) . .
H7B H Uiso 0.3790(15) 0.4053(19) 0.076(5) 1.000 0.044(9) . .
H15 H Uiso 0.3354(12) 0.2671(15) 0.058(4) 1.000 0.026(7) . .
H17 H Uiso 0.5096(12) 0.3184(16) 0.239(4) 1.000 0.025(7) . .
H18 H Uiso 0.5320(11) 0.1729(15) 0.253(4) 1.000 0.023(6) . .
H1 H Uiso 0.5374(11) 0.1342(15) 0.762(4) 1.000 0.024(6) . .
H2 H Uiso 0.5283(13) 0.2848(18) 0.762(5) 1.000 0.043(9) . .
H2N H Uiso 0.5160(14) 0.4022(17) 0.630(5) 1.000 0.044(8) . .
H3A H Uiso 0.4463(17) 0.521(2) 0.545(6) 1.000 0.055(10) . .
H4 H Uiso 0.3554(13) 0.2582(18) 0.561(5) 1.000 0.039(8) . .
H4B H Uiso 0.4538(19) 0.520(2) 0.760(7) 1.000 0.065(12) . .
H5 H Uiso 0.3701(12) 0.1142(16) 0.559(4) 1.000 0.030(7) . .

loop_
_atom_type_symbol
_atom_type_description
_atom_type_scat_dispersion_real
_atom_type_scat_dispersion_imag
_atom_type_scat_source
O O 0.0106 0.0060 'International Tables Vol C Tables 4.2.6.8 and 6.1.1.4'
N N 0.0061 0.0033 'International Tables Vol C Tables 4.2.6.8 and 6.1.1.4'
H H 0.0000 0.0000 'International Tables Vol C Tables 4.2.6.8 and 6.1.1.4'
C C 0.0033 0.0016 'International Tables Vol C Tables 4.2.6.8 and 6.1.1.4'

loop_
_geom_angle_atom_site_label_1
_geom_angle_atom_site_label_2
_geom_angle_atom_site_label_3
_geom_angle
_geom_angle_site_symmetry_1
_geom_angle_site_symmetry_2
_geom_angle_site_symmetry_3
_geom_angle_publ_flag
C26 O7 H7O 116(2) . . . no
C21 O8 H8O 97(3) . . . no
C19 O4 H4O 117(2) . . . no
C14 O5 H5O 106(2) . . . no
C7 N4 C11 119.34(18) . . . yes
N6 N5 C12 121.95(19) . . . yes
C11 N4 H7O 119.3(19) . . . no
C7 N4 H7O 121.4(19) . . . no
C12 N5 H5N 125(2) . . . no
N6 N5 H5N 113(2) . . . no
H6A N6 H6B 106(4) . . . no
N5 N6 H6B 112(2) . . . no
N5 N6 H6A 110(3) . . . no
H8A N8 H8B 120(3) . . . no
C23 N8 H8B 121(2) . . . no
C23 N8 H8A 116.4(17) . . . no
C16 N7 H7A 114(2) . . . no
H7A N7 H7B 118(3) . . . no
C16 N7 H7B 118(2) . . . no
C1 N1 C5 118.59(19) . . . yes
N3 N2 C6 122.23(18) . . . yes
C6 N2 H2N 123.2(18) . . . no
N3 N2 H2N 114.1(18) . . . no
N2 N3 H4B 105(2) . . . no
N2 N3 H3A 105.7(19) . . . no
H3A N3 H4B 110(4) . . . no
N4 C7 C8 121.93(19) . . . yes
C7 C8 C9 118.70(19) . . . no
C8 C9 C12 122.85(18) . . . no
C10 C9 C12 117.94(18) . . . no
C8 C9 C10 119.18(18) . . . no
C9 C10 C11 119.23(18) . . . no
N4 C11 C10 121.60(19) . . . yes
O2 C12 N5 124.10(19) . . . yes
O2 C12 C9 120.70(18) . . . yes
N5 C12 C9 115.19(17) . . . yes
C25 C20 C26 121.46(18) . . . no
C21 C20 C26 120.21(18) . . . no
C21 C20 C25 118.30(19) . . . no
O8 C21 C22 118.96(18) . . . yes
O8 C21 C20 121.02(19) . . . yes
C20 C21 C22 120.01(19) . . . no
C21 C22 C23 121.1(2) . . . no
N8 C23 C22 121.5(2) . . . yes
C22 C23 C24 118.56(19) . . . no
N8 C23 C24 119.9(2) . . . yes
C23 C24 C25 120.1(2) . . . no
C20 C25 C24 121.7(2) . . . no
O6 C26 C20 120.81(19) . . . yes
O7 C26 C20 116.59(18) . . . yes
O6 C26 O7 122.6(2) . . . yes
C8 C7 H7 119.3(15) . . . no
N4 C7 H7 118.7(15) . . . no
C7 C8 H8 118.9(16) . . . no
C9 C8 H8 122.4(16) . . . no
C11 C10 H10 120.1(17) . . . no
C9 C10 H10 120.5(17) . . . no
C10 C11 H11 121.3(14) . . . no
N4 C11 H11 117.0(14) . . . no
C21 C22 H22 122.5(19) . . . no
C23 C22 H22 116.3(19) . . . no
C23 C24 H24 122.0(18) . . . no
C25 C24 H24 117.7(18) . . . no
C20 C25 H25 120.5(14) . . . no
C24 C25 H25 117.7(14) . . . no
C14 C13 C18 117.84(18) . . . no
C14 C13 C19 120.69(18) . . . no
C18 C13 C19 121.45(18) . . . no
O5 C14 C13 120.88(19) . . . yes
C13 C14 C15 120.68(19) . . . no
O5 C14 C15 118.44(18) . . . yes
C14 C15 C16 120.84(18) . . . no
C15 C16 C17 119.06(18) . . . no
N7 C16 C15 120.78(19) . . . yes
N7 C16 C17 120.13(19) . . . yes
C16 C17 C18 119.49(19) . . . no
C13 C18 C17 122.05(19) . . . no
O3 C19 O4 122.94(19) . . . yes
O4 C19 C13 115.29(18) . . . yes
O3 C19 C13 121.77(18) . . . yes
C16 C15 H15 122.0(14) . . . no
C14 C15 H15 117.1(14) . . . no
C16 C17 H17 118.5(16) . . . no
C18 C17 H17 122.0(16) . . . no
C13 C18 H18 112.9(14) . . . no
C17 C18 H18 124.9(14) . . . no
N1 C1 C2 123.4(2) . . . yes
C1 C2 C3 117.87(19) . . . no
C2 C3 C4 118.98(19) . . . no
C4 C3 C6 117.87(18) . . . no
C2 C3 C6 123.15(18) . . . no
C3 C4 C5 119.2(2) . . . no
N1 C5 C4 122.0(2) . . . yes
O1 C6 C3 121.24(19) . . . yes
N2 C6 C3 116.10(17) . . . yes
O1 C6 N2 122.7(2) . . . yes
N1 C1 H1 110.8(14) . . . no
C2 C1 H1 125.8(14) . . . no
C1 C2 H2 122.0(17) . . . no
C3 C2 H2 120.0(17) . . . no
C3 C4 H4 117.5(18) . . . no
C5 C4 H4 123.4(17) . . . no
N1 C5 H5 118.9(16) . . . no
C4 C5 H5 119.0(16) . . . no

loop_
_geom_bond_atom_site_label_1
_geom_bond_atom_site_label_2
_geom_bond_distance
_geom_bond_site_symmetry_1
_geom_bond_site_symmetry_2
_geom_bond_publ_flag
O2 C12 1.224(2) . . yes
O6 C26 1.256(3) . . yes
O7 C26 1.294(3) . . yes
O8 C21 1.361(3) . . yes
O7 H7O 1.13(5) . . no
O8 H8O 0.87(3) . . no
O3 C19 1.242(3) . . yes
O4 C19 1.308(3) . . yes
O5 C14 1.363(3) . . yes
O4 H4O 1.04(3) . . no
O5 H5O 0.86(3) . . no
O1 C6 1.227(3) . . yes
N4 C7 1.344(3) . . yes
N4 C11 1.342(3) . . yes
N5 N6 1.428(3) . . yes
N5 C12 1.339(3) . . yes
N8 C23 1.372(3) . . yes
N4 H7O 1.42(5) . . no
N5 H5N 0.86(3) . . no
N6 H6A 1.03(5) . . no
N6 H6B 0.91(4) . . no
N8 H8A 0.95(3) . . no
N8 H8B 0.89(4) . . no
N7 C16 1.373(3) . . yes
N7 H7B 0.87(3) . . no
N7 H7A 0.84(3) . . no
N1 C5 1.346(3) . . yes
N1 C1 1.334(3) . . yes
N2 C6 1.339(3) . . yes
N2 N3 1.417(3) . . yes
N2 H2N 0.91(3) . . no
N3 H3A 1.00(4) . . no
N3 H4B 0.92(5) . . no
C7 C8 1.395(3) . . no
C8 C9 1.384(3) . . no
C9 C10 1.386(3) . . no
C9 C12 1.513(3) . . no
C10 C11 1.391(3) . . no
C20 C25 1.401(3) . . no
C20 C26 1.478(3) . . no
C20 C21 1.408(3) . . no
C21 C22 1.392(3) . . no
C22 C23 1.400(3) . . no
C23 C24 1.409(3) . . no
C24 C25 1.375(3) . . no
C7 H7 0.95(2) . . no
C8 H8 0.90(3) . . no
C10 H10 0.97(3) . . no
C11 H11 1.03(3) . . no
C22 H22 0.89(3) . . no
C24 H24 0.96(3) . . no
C25 H25 0.96(3) . . no
C13 C14 1.410(3) . . no
C13 C19 1.468(3) . . no
C13 C18 1.404(3) . . no
C14 C15 1.385(3) . . no
C15 C16 1.398(3) . . no
C16 C17 1.415(3) . . no
C17 C18 1.379(3) . . no
C15 H15 1.01(3) . . no
C17 H17 0.93(3) . . no
C18 H18 1.01(2) . . no
C1 C2 1.386(3) . . no
C2 C3 1.395(3) . . no
C3 C4 1.391(3) . . no
C3 C6 1.500(3) . . no
C4 C5 1.382(3) . . no
C1 H1 1.02(2) . . no
C2 H2 0.97(3) . . no
C4 H4 0.98(3) . . no
C5 H5 0.99(3) . . no

loop_
_geom_contact_atom_site_label_1
_geom_contact_atom_site_label_2
_geom_contact_distance
_geom_contact_site_symmetry_1
_geom_contact_site_symmetry_2
_geom_contact_publ_flag
O1 N6 3.009(3) . 3_554 no
O1 C7 3.343(3) . . no
O1 O6 3.164(3) . . no
O1 N3 2.762(3) . . no
O2 N6 2.788(3) . . no
O2 N3 3.033(3) . 3_545 no
O2 O8 3.093(3) . 3_544 no
O3 C1 3.316(3) . 2_654 no
O3 O5 2.591(2) . . no
O3 N8 3.049(3) . 1_544 no
O4 C1 3.395(3) . 2_654 no
O4 N1 2.576(2) . 2_654 no
O5 N5 3.024(3) . 1_554 no
O5 O3 2.591(2) . . no
O6 O1 3.164(3) . . no
O6 N7 3.024(3) . 1_556 no
O6 N6 3.241(4) . 3_555 no
O6 O8 2.556(2) . . no
O8 O2 3.093(3) . 3_555 no
O8 O6 2.556(2) . . no
O8 N2 3.015(2) . 2_665 no
O1 H7 2.40(2) . . no
O1 H3A 2.67(4) . . no
O1 H4 2.52(3) . . no
O1 H4B 2.69(4) . . no
O1 H6B 2.13(4) . 3_554 no
O2 H2 2.84(3) . 4_455 no
O2 H6B 2.72(4) . . no
O2 H6A 2.86(5) . . no
O2 H3A 2.13(4) . 3_545 no
O2 H10 2.59(3) . . no
O3 H1 2.62(3) . 2_654 no
O3 H8B 2.24(4) . 1_544 no
O3 H5O 1.81(3) . . no
O4 H11 2.58(3) . 4_554 no
O4 H18 2.35(3) . . no
O5 H5N 2.18(3) . 1_554 no
O5 H25 2.77(3) . 3_544 no
O6 H7B 2.25(3) . 1_556 no
O6 H8O 1.71(4) . . no
O6 H6A 2.34(5) . 3_555 no
O7 H25 2.50(2) . . no
O7 H5 2.63(3) . 3_555 no
O8 H17 2.91(3) . 2_665 no
O8 H4B 2.61(4) . . no
O8 H2N 2.15(3) . 2_665 no
N1 C19 3.320(3) . 2_655 no
N1 O4 2.576(2) . 2_655 no
N2 O8 3.015(2) . 2_664 no
N3 N7 3.090(3) . 2_665 no
N3 O1 2.762(3) . . no
N3 O2 3.033(3) . 3_554 no
N5 O5 3.024(3) . 1_556 no
N6 N8 3.165(3) . 1_545 no
N6 O6 3.241(4) . 3_544 no
N6 O1 3.009(3) . 3_545 no
N6 O2 2.788(3) . . no
N7 O6 3.024(3) . 1_554 no
N7 N3 3.090(3) . 2_664 no
N8 O3 3.049(3) . 1_566 no
N8 N6 3.165(3) . 1_565 no
N8 C11 3.288(3) . 3_554 no
N1 H4O 1.54(3) . 2_655 no
N2 H2 2.64(3) . . no
N3 H7A 2.25(3) . 2_665 no
N5 H8 2.68(3) . . no
N6 H8A 2.23(3) . 1_545 no
N7 H6A 2.89(5) . 3_554 no
C1 C14 3.597(3) . 1_556 no
C1 O4 3.395(3) . 2_655 no
C1 C18 3.559(3) . 1_556 no
C1 O3 3.316(3) . 2_655 no
C1 C13 3.326(3) . 1_556 no
C2 C17 3.534(3) . 1_556 no
C2 C18 3.587(3) . 1_556 no
C2 C16 3.564(3) . 1_556 no
C3 C17 3.419(3) . . no
C3 C15 3.435(3) . 1_556 no
C3 C16 3.538(3) . 1_556 no
C4 C15 3.585(3) . 1_556 no
C4 C17 3.514(3) . . no
C4 C25 3.554(3) . 3_544 no
C4 C16 3.571(3) . . no
C5 C14 3.582(4) . 1_556 no
C5 C13 3.424(4) . . no
C5 C18 3.551(3) . . no
C7 C24 3.533(3) . 3_544 no
C7 C23 3.423(3) . 3_544 no
C7 O1 3.343(3) . . no
C8 C24 3.488(3) . 3_544 no
C8 C23 3.490(3) . 3_544 no
C8 C15 3.592(3) . 1_556 no
C8 C25 3.548(3) . 3_544 no
C9 C21 3.527(3) . 3_544 no
C9 C22 3.549(3) . 3_544 no
C10 C18 3.570(3) . 4_456 no
C10 C23 3.346(3) . 3_545 no
C10 C24 3.599(3) . 3_545 no
C10 C22 3.438(3) . 3_545 no
C11 C23 3.343(3) . 3_545 no
C11 N8 3.288(3) . 3_545 no
C12 C21 3.479(3) . 3_544 no
C13 C5 3.424(4) . . no
C13 C1 3.326(3) . 1_554 no
C14 C1 3.597(3) . 1_554 no
C14 C5 3.582(4) . 1_554 no
C15 C8 3.592(3) . 1_554 no
C15 C4 3.585(3) . 1_554 no
C15 C25 3.525(3) . 3_544 no
C15 C3 3.435(3) . 1_554 no
C16 C4 3.571(3) . . no
C16 C2 3.564(3) . 1_554 no
C16 C3 3.538(3) . 1_554 no
C17 C4 3.514(3) . . no
C17 C2 3.534(3) . 1_554 no
C17 C3 3.419(3) . . no
C18 C10 3.570(3) . 4_554 no
C18 C5 3.551(3) . . no
C18 C2 3.587(3) . 1_554 no
C18 C1 3.559(3) . 1_554 no
C19 N1 3.320(3) . 2_654 no
C21 C12 3.479(3) . 3_555 no
C21 C9 3.527(3) . 3_555 no
C22 C9 3.549(3) . 3_555 no
C22 C10 3.438(3) . 3_554 no
C23 C10 3.346(3) . 3_554 no
C23 C8 3.490(3) . 3_555 no
C23 C7 3.423(3) . 3_555 no
C23 C11 3.343(3) . 3_554 no
C24 C10 3.599(3) . 3_554 no
C24 C8 3.488(3) . 3_555 no
C24 C7 3.533(3) . 3_555 no
C25 C4 3.554(3) . 3_555 no
C25 C15 3.525(3) . 3_555 no
C25 C8 3.548(3) . 3_555 no
C1 H22 2.91(3) . 2_664 no
C1 H4O 2.49(3) . 2_655 no
C2 H22 2.87(3) . 2_664 no
C2 H2N 2.64(3) . . no
C4 H25 2.99(3) . 3_544 no
C5 H4O 2.52(4) . 2_655 no
C5 H25 3.10(3) . 3_544 no
C7 H15 2.76(3) . 1_556 no
C8 H15 2.68(3) . 1_556 no
C8 H5N 2.66(3) . . no
C10 H2 3.00(3) . 4_455 no
C11 H1 2.88(3) . 4_455 no
C14 H25 2.84(3) . 3_544 no
C15 H25 2.83(3) . 3_544 no
C17 H10 2.92(3) . 4_554 no
C18 H10 2.75(3) . 4_554 no
C18 H22 3.08(3) . 2_664 no
C19 H5O 2.34(3) . . no
C22 H18 2.93(3) . 2_665 no
C24 H4 2.92(3) . 3_555 no
C25 H4 2.81(3) . 3_555 no
C26 H8O 2.21(4) . . no
C26 H6A 3.03(5) . 3_555 no
H1 C11 2.88(3) . 4_555 no
H1 O3 2.62(3) . 2_655 no
H1 H4O 2.50(4) . 2_655 no
H2 N2 2.64(3) . . no
H2 O2 2.84(3) . 4_555 no
H2 C10 3.00(3) . 4_555 no
H2 H10 2.59(5) . 4_555 no
H2 H2N 2.18(4) . . no
H2N O8 2.15(3) . 2_664 no
H2N C2 2.64(3) . . no
H2N H2 2.18(4) . . no
H3A O1 2.67(4) . . no
H3A O2 2.13(4) . 3_554 no
H4 C24 2.92(3) . 3_544 no
H4 O1 2.52(3) . . no
H4 H24 2.59(5) . 3_544 no
H4 C25 2.81(3) . 3_544 no
H4 H25 2.41(4) . 3_544 no
H4B O8 2.61(4) . . no
H4B H8O 2.52(6) . . no
H4B O1 2.69(4) . . no
H4O C5 2.52(4) . 2_654 no
H4O N1 1.54(3) . 2_654 no
H4O C1 2.49(3) . 2_654 no
H4O H1 2.50(4) . 2_654 no
H5 H25 2.58(4) . 3_544 no
H5 O7 2.63(3) . 3_544 no
H5N H5O 2.54(4) . 1_556 no
H5N H8 2.29(4) . . no
H5N C8 2.66(3) . . no
H5N O5 2.18(3) . 1_556 no
H5O O3 1.81(3) . . no
H5O C19 2.34(3) . . no
H5O H5N 2.54(4) . 1_554 no
H6A O2 2.86(5) . . no
H6A H8A 2.57(5) . 1_545 no
H6A N7 2.89(5) . 3_545 no
H6A C26 3.03(5) . 3_544 no
H6A O6 2.34(5) . 3_544 no
H6A H7B 2.55(6) . 3_545 no
H6B O1 2.13(4) . 3_545 no
H6B O2 2.72(4) . . no
H7 O1 2.40(2) . . no
H7A H17 2.34(4) . . no
H7A N3 2.25(3) . 2_664 no
H7B H6A 2.55(6) . 3_554 no
H7B H15 2.48(4) . . no
H7B O6 2.25(3) . 1_554 no
H8 H15 2.57(4) . 1_556 no
H8 H5N 2.29(4) . . no
H8 N5 2.68(3) . . no
H8A H6A 2.57(5) . 1_565 no
H8A N6 2.23(3) . 1_565 no
H8A H24 2.39(4) . . no
H8B H22 2.41(4) . . no
H8B O3 2.24(4) . 1_566 no
H8O H4B 2.52(6) . . no
H8O O6 1.71(4) . . no
H8O C26 2.21(4) . . no
H10 H2 2.59(5) . 4_455 no
H10 C18 2.75(3) . 4_456 no
H10 O2 2.59(3) . . no
H10 H18 2.48(4) . 4_456 no
H10 C17 2.92(3) . 4_456 no
H11 O4 2.58(3) . 4_456 no
H15 C8 2.68(3) . 1_554 no
H15 H7B 2.48(4) . . no
H15 C7 2.76(3) . 1_554 no
H15 H8 2.57(4) . 1_554 no
H17 H7A 2.34(4) . . no
H17 O8 2.91(3) . 2_664 no
H18 H22 2.37(4) . 2_664 no
H18 H10 2.48(4) . 4_554 no
H18 O4 2.35(3) . . no
H18 C22 2.93(3) . 2_664 no
H22 C18 3.08(3) . 2_665 no
H22 H18 2.37(4) . 2_665 no
H22 H8B 2.41(4) . . no
H22 C1 2.91(3) . 2_665 no
H22 C2 2.87(3) . 2_665 no
H24 H8A 2.39(4) . . no
H24 H4 2.59(5) . 3_555 no
H25 O7 2.50(2) . . no
H25 C14 2.84(3) . 3_555 no
H25 C15 2.83(3) . 3_555 no
H25 H4 2.41(4) . 3_555 no
H25 H5 2.58(4) . 3_555 no
H25 O5 2.77(3) . 3_555 no
H25 C4 2.99(3) . 3_555 no
H25 C5 3.10(3) . 3_555 no

loop_
_geom_hbond_atom_site_label_D
_geom_hbond_atom_site_label_H
_geom_hbond_atom_site_label_A
_geom_hbond_distance_DH
_geom_hbond_distance_HA
_geom_hbond_distance_DA
_geom_hbond_angle_DHA
_geom_hbond_site_symmetry_A
_geom_hbond_publ_flag
N2 H2N O8 0.91(3) 2.15(3) 3.015(2) 159(3) 2_664 yes
N3 H3A O2 1.00(4) 2.13(4) 3.033(3) 149(3) 3_554 yes
O4 H4O N1 1.04(3) 1.54(3) 2.576(2) 172(3) 2_654 yes
N5 H5N O5 0.86(3) 2.18(3) 3.024(3) 167(3) 1_556 yes
O5 H5O O3 0.86(3) 1.81(3) 2.591(2) 150(3) . yes
N6 H6A O6 1.03(5) 2.34(5) 3.241(4) 146(4) 3_544 yes
N6 H6B O1 0.91(4) 2.13(4) 3.009(3) 163(3) 3_545 yes
N7 H7A N3 0.84(3) 2.25(3) 3.090(3) 174(4) 2_664 yes
N7 H7B O6 0.87(3) 2.25(3) 3.024(3) 149(3) 1_554 yes
O7 H7O N4 1.13(5) 1.42(5) 2.547(2) 175(5) . yes
N8 H8A N6 0.95(3) 2.23(3) 3.165(3) 170(3) 1_565 yes
N8 H8B O3 0.89(4) 2.24(4) 3.049(3) 153(3) 1_566 yes
O8 H8O O6 0.87(3) 1.71(4) 2.556(2) 164(4) . yes
C7 H7 O1 0.95(2) 2.40(2) 3.343(3) 175(2) . yes
C11 H11 O4 1.03(3) 2.58(3) 3.580(3) 165(2) 4_456 yes
C18 H18 O4 1.01(2) 2.35(3) 2.766(3) 103.3(17) . yes

loop_
_geom_torsion_atom_site_label_1
_geom_torsion_atom_site_label_2
_geom_torsion_atom_site_label_3
_geom_torsion_atom_site_label_4
_geom_torsion
_geom_torsion_site_symmetry_1
_geom_torsion_site_symmetry_2
_geom_torsion_site_symmetry_3
_geom_torsion_site_symmetry_4
_geom_torsion_publ_flag
C11 N4 C7 C8 -1.3(3) . . . . no
C7 N4 C11 C10 1.0(3) . . . . no
N6 N5 C12 O2 1.4(4) . . . . no
N6 N5 C12 C9 -177.6(2) . . . . no
C1 N1 C5 C4 0.2(4) . . . . no
C5 N1 C1 C2 -0.5(4) . . . . no
N3 N2 C6 C3 -179.2(2) . . . . no
N3 N2 C6 O1 -0.2(4) . . . . no
N4 C7 C8 C9 0.5(3) . . . . no
C7 C8 C9 C12 178.5(2) . . . . no
C7 C8 C9 C10 0.7(3) . . . . no
C10 C9 C12 N5 -154.9(2) . . . . no
C12 C9 C10 C11 -178.95(19) . . . . no
C8 C9 C12 O2 -151.7(2) . . . . no
C8 C9 C10 C11 -1.1(3) . . . . no
C10 C9 C12 O2 26.1(3) . . . . no
C8 C9 C12 N5 27.3(3) . . . . no
C9 C10 C11 N4 0.2(3) . . . . no
C26 C20 C21 O8 5.4(3) . . . . no
C26 C20 C25 C24 174.1(2) . . . . no
C21 C20 C26 O6 1.6(3) . . . . no
C21 C20 C25 C24 -3.9(3) . . . . no
C25 C20 C26 O6 -176.4(2) . . . . no
C25 C20 C26 O7 2.5(3) . . . . no
C25 C20 C21 C22 4.3(3) . . . . no
C21 C20 C26 O7 -179.6(2) . . . . no
C26 C20 C21 C22 -173.7(2) . . . . no
C25 C20 C21 O8 -176.6(2) . . . . no
O8 C21 C22 C23 179.6(2) . . . . no
C20 C21 C22 C23 -1.2(3) . . . . no
C21 C22 C23 C24 -2.4(3) . . . . no
C21 C22 C23 N8 179.2(2) . . . . no
C22 C23 C24 C25 2.8(3) . . . . no
N8 C23 C24 C25 -178.7(2) . . . . no
C23 C24 C25 C20 0.3(3) . . . . no
C18 C13 C14 C15 0.5(3) . . . . no
C19 C13 C18 C17 178.1(2) . . . . no
C19 C13 C14 C15 -178.2(2) . . . . no
C14 C13 C18 C17 -0.6(3) . . . . no
C18 C13 C19 O3 171.4(2) . . . . no
C18 C13 C19 O4 -9.3(3) . . . . no
C19 C13 C14 O5 1.5(3) . . . . no
C14 C13 C19 O4 169.4(2) . . . . no
C18 C13 C14 O5 -179.8(2) . . . . no
C14 C13 C19 O3 -9.9(3) . . . . no
C13 C14 C15 C16 0.8(3) . . . . no
O5 C14 C15 C16 -178.9(2) . . . . no
C14 C15 C16 N7 -179.9(2) . . . . no
C14 C15 C16 C17 -2.1(3) . . . . no
C15 C16 C17 C18 2.0(3) . . . . no
N7 C16 C17 C18 179.8(2) . . . . no
C16 C17 C18 C13 -0.6(3) . . . . no
N1 C1 C2 C3 0.1(3) . . . . no
C1 C2 C3 C4 0.4(3) . . . . no
C1 C2 C3 C6 179.6(2) . . . . no
C2 C3 C6 N2 25.3(3) . . . . no
C4 C3 C6 O1 25.4(3) . . . . no
C4 C3 C6 N2 -155.5(2) . . . . no
C2 C3 C6 O1 -153.8(2) . . . . no
C2 C3 C4 C5 -0.7(3) . . . . no
C6 C3 C4 C5 -179.9(2) . . . . no
C3 C4 C5 N1 0.3(4) . . . . no
